data_4109007
loop_
_publ_author_name
'Rajshekhar Ghosh'
'Xiawei Zhang'
'Patrick Achord'
'Thomas J. Emge'
'Karsten Krogh-Jespersen'
'Alan S. Goldman'

_publ_contact_author_address
; 
 Department of Chemistry 
 Rutgers, The State University of New Jersey
 610 Taylor Road
 Piscataway, New Jersey  08854-8087  U.S.A. 
;
_publ_contact_author_email agoldman@rutchem.rutgers.edu
_publ_contact_author_name 'Alan S. Goldman'
_publ_section_title
;
 Dimerization of Alkynes Promoted by a Pincer-Ligated Iridium Complex. C-C
 Reductive Elimination Inhibited by Steric Crowding
;
_journal_name_full 'Journal of the American Chemical Society'
_journal_page_first 853
_journal_page_last 866
_journal_paper_doi 10.1021/ja0647194
_journal_volume 129
_journal_year 2007
_chemical_formula_sum 'C41 H55 Ir O P2'
_chemical_formula_weight 817.99
_chemical_name_systematic
; 
 ? 
;
_space_group_IT_number 14
_symmetry_cell_setting monoclinic
_symmetry_space_group_name_Hall '-P 2yn'
_symmetry_space_group_name_H-M 'P 1 21/n 1'
_atom_sites_solution_hydrogens geom
_atom_sites_solution_primary direct
_atom_sites_solution_secondary difmap
_audit_creation_method SHELXL-97
_cell_angle_alpha 90.00
_cell_angle_beta 97.617(1)
_cell_angle_gamma 90.00
_cell_formula_units_Z 4
_cell_length_a 11.6801(11)
_cell_length_b 10.7345(10)
_cell_length_c 29.517(3)
_cell_measurement_reflns_used 9325
_cell_measurement_temperature 100(2)
_cell_measurement_theta_max 30.56
_cell_measurement_theta_min 2.35
_cell_volume 3668.2(6)
_computing_cell_refinement 'Bruker SMART'
_computing_data_collection 'Bruker SMART'
_computing_data_reduction 'Bruker SAINT'
_computing_molecular_graphics 'Bruker SHELXTL'
_computing_publication_material 'Bruker SHELXTL'
_computing_structure_refinement 'SHELXL-97 (Sheldrick, 1997)'
_computing_structure_solution 'SHELXS-97 (Sheldrick, 1990)'
_diffrn_ambient_temperature 100(2)
_diffrn_measured_fraction_theta_full 0.997
_diffrn_measured_fraction_theta_max 0.997
_diffrn_measurement_device_type 'CCD area detector'
_diffrn_measurement_method 'phi and omega scans'
_diffrn_radiation_monochromator graphite
_diffrn_radiation_source 'fine-focus sealed tube'
_diffrn_radiation_type MoK\a
_diffrn_radiation_wavelength 0.71073
_diffrn_reflns_av_R_equivalents 0.0267
_diffrn_reflns_av_sigmaI/netI 0.0250
_diffrn_reflns_limit_h_max 16
_diffrn_reflns_limit_h_min -16
_diffrn_reflns_limit_k_max 15
_diffrn_reflns_limit_k_min -15
_diffrn_reflns_limit_l_max 42
_diffrn_reflns_limit_l_min -42
_diffrn_reflns_number 44252
_diffrn_reflns_theta_full 30.57
_diffrn_reflns_theta_max 30.57
_diffrn_reflns_theta_min 1.80
_diffrn_standards_decay_% 0
_diffrn_standards_interval_time 0
_diffrn_standards_number 0
_exptl_absorpt_coefficient_mu 3.758
_exptl_absorpt_correction_T_max 0.9999
_exptl_absorpt_correction_T_min 0.7419
_exptl_absorpt_correction_type multi-scan
_exptl_absorpt_process_details 'Bruker SAINT (SADABS)'
_exptl_crystal_colour colourless
_exptl_crystal_density_diffrn 1.481
_exptl_crystal_description lathe
_exptl_crystal_F_000 1664
_exptl_crystal_size_max 0.16
_exptl_crystal_size_mid 0.15
_exptl_crystal_size_min 0.06
_refine_diff_density_max 1.043
_refine_diff_density_min -0.710
_refine_diff_density_rms 0.089
_refine_ls_extinction_method none
_refine_ls_goodness_of_fit_ref 1.008
_refine_ls_hydrogen_treatment mixed
_refine_ls_matrix_type full
_refine_ls_number_parameters 479
_refine_ls_number_reflns 11240
_refine_ls_number_restraints 0
_refine_ls_restrained_S_all 1.008
_refine_ls_R_factor_all 0.0243
_refine_ls_R_factor_gt 0.0202
_refine_ls_shift/su_max 0.009
_refine_ls_shift/su_mean 0.000
_refine_ls_structure_factor_coef Fsqd
_refine_ls_weighting_details 'calc w=1/[\s^2^(Fo^2^)+(0.0166P)^2^+3.4140P] where P=(Fo^2^+2Fc^2^)/3'
_refine_ls_weighting_scheme calc
_refine_ls_wR_factor_gt 0.0432
_refine_ls_wR_factor_ref 0.0446
_reflns_number_gt 10129
_reflns_number_total 11240
_reflns_threshold_expression >2sigma(I)
_cod_data_source_file ja0647194si20060716_051405.cif
_cod_data_source_block ircoacp2
_cod_original_cell_volume 3668.1(6)
_cod_database_code 4109007

loop_
_symmetry_equiv_pos_as_xyz
'x, y, z'
'-x+1/2, y+1/2, -z+1/2'
'-x, -y, -z'
'x-1/2, -y-1/2, z-1/2'

loop_
_atom_site_label
_atom_site_type_symbol
_atom_site_fract_x
_atom_site_fract_y
_atom_site_fract_z
_atom_site_U_iso_or_equiv
_atom_site_adp_type
_atom_site_occupancy
_atom_site_symmetry_multiplicity
_atom_site_calc_flag
_atom_site_refinement_flags
Ir1 Ir 0.882603(6) 0.845860(6) 0.633788(2) 0.01018(2) Uani 1 1 d .
P1 P 0.74392(4) 1.00352(4) 0.643737(16) 0.01238(8) Uani 1 1 d .
P2 P 0.98441(4) 0.68878(4) 0.595204(15) 0.01188(8) Uani 1 1 d .
C1 C 0.80817(15) 0.87452(17) 0.56622(6) 0.0130(3) Uani 1 1 d .
C2 C 0.74757(15) 0.98447(17) 0.55267(6) 0.0141(3) Uani 1 1 d .
C3 C 0.69185(16) 0.99856(18) 0.50827(7) 0.0179(4) Uani 1 1 d .
H3 H 0.6505 1.0729 0.4997 0.024(6) Uiso 1 1 calc R
C4 C 0.69664(17) 0.9039(2) 0.47635(7) 0.0204(4) Uani 1 1 d .
H4 H 0.6604 0.9145 0.4458 0.025(6) Uiso 1 1 calc R
C5 C 0.75457(17) 0.79389(19) 0.48926(6) 0.0182(4) Uani 1 1 d .
H5 H 0.7573 0.7290 0.4675 0.025(6) Uiso 1 1 calc R
C6 C 0.80852(15) 0.77807(17) 0.53380(6) 0.0147(3) Uani 1 1 d .
C7 C 0.73893(16) 1.08377(17) 0.58854(6) 0.0146(3) Uani 1 1 d .
H7A H 0.6657 1.1305 0.5816 0.024(6) Uiso 1 1 calc R
H7B H 0.8040 1.1431 0.5893 0.022(6) Uiso 1 1 calc R
C8 C 0.86701(16) 0.65673(17) 0.54860(6) 0.0150(3) Uani 1 1 d .
H8A H 0.8987 0.6177 0.5225 0.020(6) Uiso 1 1 calc R
H8B H 0.8105 0.5986 0.5593 0.022(6) Uiso 1 1 calc R
C9 C 0.58798(15) 0.95314(17) 0.64422(6) 0.0150(3) Uani 1 1 d .
C10 C 0.57613(17) 0.86487(18) 0.68469(7) 0.0191(4) Uani 1 1 d .
H10A H 0.5761 0.9139 0.7127 0.025(6) Uiso 1 1 calc R
H10B H 0.6412 0.8065 0.6885 0.026(6) Uiso 1 1 calc R
H10C H 0.5036 0.8183 0.6785 0.038(8) Uiso 1 1 calc R
C11 C 0.50672(17) 1.06507(19) 0.64728(7) 0.0202(4) Uani 1 1 d .
H11A H 0.4265 1.0360 0.6439 0.022(6) Uiso 1 1 calc R
H11B H 0.5163 1.1245 0.6229 0.028(7) Uiso 1 1 calc R
H11C H 0.5257 1.1059 0.6770 0.022(6) Uiso 1 1 calc R
C12 C 0.54347(16) 0.88838(19) 0.59859(7) 0.0184(4) Uani 1 1 d .
H12A H 0.4686 0.8493 0.6009 0.030(7) Uiso 1 1 calc R
H12B H 0.5989 0.8245 0.5920 0.025(7) Uiso 1 1 calc R
H12C H 0.5347 0.9502 0.5739 0.016(6) Uiso 1 1 calc R
C13 C 0.77783(16) 1.12698(17) 0.68958(6) 0.0157(3) Uani 1 1 d .
C14 C 0.90859(17) 1.14718(18) 0.69856(7) 0.0199(4) Uani 1 1 d .
H14A H 0.9261 1.2127 0.7216 0.024(6) Uiso 1 1 calc R
H14B H 0.9370 1.1723 0.6701 0.018(6) Uiso 1 1 calc R
H14C H 0.9465 1.0695 0.7097 0.023(6) Uiso 1 1 calc R
C15 C 0.73891(18) 1.08497(19) 0.73484(7) 0.0200(4) Uani 1 1 d .
H15A H 0.7682 1.0009 0.7424 0.018(6) Uiso 1 1 calc R
H15B H 0.6543 1.0845 0.7318 0.025(6) Uiso 1 1 calc R
H15C H 0.7694 1.1426 0.7592 0.028(7) Uiso 1 1 calc R
C16 C 0.72373(18) 1.25374(18) 0.67464(7) 0.0210(4) Uani 1 1 d .
H16A H 0.7455 1.3155 0.6987 0.028(7) Uiso 1 1 calc R
H16B H 0.6394 1.2457 0.6694 0.026(6) Uiso 1 1 calc R
H16C H 0.7518 1.2807 0.6464 0.025(6) Uiso 1 1 calc R
C17 C 1.10773(16) 0.72593(18) 0.56052(6) 0.0161(3) Uani 1 1 d .
C18 C 1.06336(17) 0.81817(19) 0.52215(7) 0.0195(4) Uani 1 1 d .
H18A H 1.0282 0.8902 0.5353 0.022(6) Uiso 1 1 calc R
H18B H 1.0056 0.7769 0.5001 0.026(6) Uiso 1 1 calc R
H18C H 1.1281 0.8460 0.5067 0.027(7) Uiso 1 1 calc R
C19 C 1.14763(18) 0.6104(2) 0.53582(7) 0.0224(4) Uani 1 1 d .
H19A H 1.2005 0.6361 0.5144 0.040(8) Uiso 1 1 calc R
H19B H 1.0803 0.5688 0.5190 0.025(6) Uiso 1 1 calc R
H19C H 1.1874 0.5527 0.5584 0.029(7) Uiso 1 1 calc R
C20 C 1.21398(16) 0.7846(2) 0.58875(7) 0.0194(4) Uani 1 1 d .
H20A H 1.2752 0.7957 0.5694 0.022(6) Uiso 1 1 calc R
H20B H 1.2416 0.7298 0.6144 0.037(7) Uiso 1 1 calc R
H20C H 1.1930 0.8657 0.6004 0.022(6) Uiso 1 1 calc R
C21 C 1.02036(16) 0.53363(17) 0.62561(6) 0.0164(3) Uani 1 1 d .
C22 C 0.9960(2) 0.42224(19) 0.59291(7) 0.0248(4) Uani 1 1 d .
H22A H 1.0120 0.3444 0.6099 0.027(7) Uiso 1 1 calc R
H22B H 1.0458 0.4276 0.5687 0.038(8) Uiso 1 1 calc R
H22C H 0.9149 0.4237 0.5792 0.033(7) Uiso 1 1 calc R
C23 C 1.14710(17) 0.53110(19) 0.64777(7) 0.0201(4) Uani 1 1 d .
H23A H 1.1621 0.6025 0.6684 0.027(7) Uiso 1 1 calc R
H23B H 1.1978 0.5355 0.6239 0.033(7) Uiso 1 1 calc R
H23C H 1.1622 0.4537 0.6651 0.029(7) Uiso 1 1 calc R
C24 C 0.94733(17) 0.51378(18) 0.66448(7) 0.0203(4) Uani 1 1 d .
H24A H 0.9716 0.4368 0.6809 0.022(6) Uiso 1 1 calc R
H24B H 0.8657 0.5075 0.6518 0.014(5) Uiso 1 1 calc R
H24C H 0.9581 0.5844 0.6857 0.022(6) Uiso 1 1 calc R
C25 C 1.11913(16) 0.99707(17) 0.66433(6) 0.0145(3) Uani 1 1 d .
C26 C 1.16997(17) 1.11467(19) 0.67373(7) 0.0189(4) Uani 1 1 d .
H26 H 1.1364 1.1855 0.6579 0.021(6) Uiso 1 1 calc R
C27 C 1.26769(18) 1.1304(2) 0.70548(7) 0.0240(4) Uani 1 1 d .
H27 H 1.2997 1.2112 0.7111 0.026(6) Uiso 1 1 calc R
C28 C 1.31858(18) 1.0288(2) 0.72897(7) 0.0264(5) Uani 1 1 d .
H28 H 1.3857 1.0393 0.7506 0.029(7) Uiso 1 1 calc R
C29 C 1.27089(17) 0.9117(2) 0.72065(7) 0.0227(4) Uani 1 1 d .
H29 H 1.3057 0.8414 0.7365 0.038(8) Uiso 1 1 calc R
C30 C 1.17211(16) 0.89651(19) 0.68918(6) 0.0171(4) Uani 1 1 d .
H30 H 1.1396 0.8157 0.6844 0.012(5) Uiso 1 1 calc R
C31 C 1.01650(15) 0.98223(16) 0.62818(6) 0.0138(3) Uani 1 1 d .
C32 C 1.01956(17) 1.05520(18) 0.59138(7) 0.0176(4) Uani 1 1 d .
H32A H 1.0863(19) 1.110(2) 0.5887(7) 0.012(5) Uiso 1 1 d .
H32B H 0.961(2) 1.051(2) 0.5657(8) 0.024(6) Uiso 1 1 d .
C33 C 0.59079(16) 0.54220(18) 0.62631(7) 0.0188(4) Uani 1 1 d .
C34 C 0.52795(17) 0.51688(19) 0.66238(7) 0.0215(4) Uani 1 1 d .
H34 H 0.5473 0.5584 0.6908 0.018(6) Uiso 1 1 calc R
C35 C 0.43772(18) 0.4319(2) 0.65721(8) 0.0250(4) Uani 1 1 d .
H35 H 0.3960 0.4156 0.6821 0.038(8) Uiso 1 1 calc R
C36 C 0.40801(18) 0.3709(2) 0.61622(9) 0.0277(5) Uani 1 1 d .
H36 H 0.3459 0.3131 0.6128 0.029(7) Uiso 1 1 calc R
C37 C 0.4695(2) 0.3945(2) 0.58015(9) 0.0321(5) Uani 1 1 d .
H37 H 0.4498 0.3521 0.5519 0.038(8) Uiso 1 1 calc R
C38 C 0.55955(19) 0.4796(2) 0.58495(8) 0.0282(5) Uani 1 1 d .
H38 H 0.6006 0.4956 0.5598 0.041(8) Uiso 1 1 calc R
C39 C 0.68389(17) 0.63103(18) 0.63106(7) 0.0182(4) Uani 1 1 d .
C40 C 0.75789(16) 0.71016(17) 0.63395(6) 0.0151(3) Uani 1 1 d .
C41 C 0.93221(16) 0.81885(16) 0.69768(6) 0.0147(3) Uani 1 1 d .
O1 O 0.95200(13) 0.80257(14) 0.73597(5) 0.0226(3) Uani 1 1 d .

loop_
_atom_site_aniso_label
_atom_site_aniso_U_11
_atom_site_aniso_U_22
_atom_site_aniso_U_33
_atom_site_aniso_U_23
_atom_site_aniso_U_13
_atom_site_aniso_U_12
Ir1 0.01027(3) 0.01008(3) 0.00982(3) 0.00010(2) -0.00002(2) -0.00019(2)
P1 0.0120(2) 0.0119(2) 0.0132(2) 0.00025(16) 0.00117(16) 0.00112(16)
P2 0.0122(2) 0.01189(19) 0.01115(19) -0.00099(16) 0.00020(16) 0.00039(16)
C1 0.0102(7) 0.0153(8) 0.0131(8) 0.0013(6) 0.0001(6) -0.0010(6)
C2 0.0124(8) 0.0149(8) 0.0148(8) 0.0024(6) 0.0017(6) -0.0006(6)
C3 0.0147(8) 0.0206(9) 0.0175(9) 0.0047(7) -0.0014(7) 0.0014(7)
C4 0.0181(9) 0.0271(10) 0.0143(8) 0.0026(7) -0.0039(7) -0.0004(8)
C5 0.0173(9) 0.0235(9) 0.0126(8) -0.0030(7) -0.0016(7) -0.0030(7)
C6 0.0128(8) 0.0165(8) 0.0143(8) 0.0001(7) 0.0002(6) -0.0008(6)
C7 0.0142(8) 0.0134(8) 0.0163(8) 0.0028(6) 0.0018(7) 0.0014(6)
C8 0.0152(8) 0.0151(8) 0.0136(8) -0.0036(7) -0.0018(6) -0.0005(7)
C9 0.0121(8) 0.0152(8) 0.0179(8) 0.0026(7) 0.0025(6) 0.0019(6)
C10 0.0188(9) 0.0184(9) 0.0209(9) 0.0013(7) 0.0053(7) 0.0003(7)
C11 0.0150(9) 0.0207(9) 0.0253(10) 0.0018(8) 0.0036(7) 0.0043(7)
C12 0.0130(8) 0.0212(9) 0.0200(9) 0.0013(7) -0.0012(7) -0.0021(7)
C13 0.0159(8) 0.0131(8) 0.0180(8) -0.0031(7) 0.0019(7) 0.0023(6)
C14 0.0178(9) 0.0177(9) 0.0236(9) -0.0071(7) 0.0009(7) 0.0001(7)
C15 0.0209(9) 0.0214(9) 0.0178(9) -0.0036(7) 0.0034(7) 0.0017(8)
C16 0.0208(10) 0.0138(9) 0.0282(11) -0.0028(8) 0.0029(8) 0.0026(7)
C17 0.0157(8) 0.0200(9) 0.0126(8) -0.0020(7) 0.0025(7) -0.0004(7)
C18 0.0187(9) 0.0249(10) 0.0151(8) 0.0015(7) 0.0032(7) -0.0029(7)
C19 0.0227(10) 0.0279(10) 0.0174(9) -0.0068(8) 0.0051(8) 0.0030(8)
C20 0.0142(8) 0.0274(10) 0.0166(9) -0.0020(8) 0.0022(7) -0.0016(7)
C21 0.0187(9) 0.0124(8) 0.0174(8) -0.0006(7) 0.0005(7) 0.0031(7)
C22 0.0342(12) 0.0143(9) 0.0239(10) -0.0014(8) -0.0029(9) 0.0027(8)
C23 0.0182(9) 0.0212(9) 0.0204(9) 0.0033(8) 0.0005(7) 0.0056(7)
C24 0.0197(9) 0.0165(9) 0.0245(10) 0.0065(7) 0.0023(8) 0.0023(7)
C25 0.0133(8) 0.0169(8) 0.0137(8) -0.0020(6) 0.0027(6) -0.0007(6)
C26 0.0153(9) 0.0188(9) 0.0228(9) -0.0034(7) 0.0034(7) -0.0017(7)
C27 0.0195(10) 0.0291(11) 0.0240(10) -0.0106(8) 0.0056(8) -0.0070(8)
C28 0.0176(9) 0.0463(13) 0.0148(9) -0.0057(9) 0.0011(7) -0.0068(9)
C29 0.0161(9) 0.0366(12) 0.0151(9) 0.0052(8) 0.0013(7) 0.0003(8)
C30 0.0158(9) 0.0207(9) 0.0151(8) 0.0008(7) 0.0029(7) -0.0020(7)
C31 0.0133(8) 0.0117(8) 0.0162(8) -0.0021(6) 0.0016(6) 0.0001(6)
C32 0.0163(9) 0.0154(9) 0.0208(9) 0.0021(7) 0.0020(7) -0.0014(7)
C33 0.0141(8) 0.0147(8) 0.0268(10) 0.0014(7) -0.0004(7) -0.0003(7)
C34 0.0165(9) 0.0205(10) 0.0264(10) 0.0025(8) -0.0017(8) -0.0016(7)
C35 0.0162(9) 0.0242(10) 0.0343(12) 0.0080(9) 0.0018(8) -0.0026(8)
C36 0.0158(9) 0.0201(10) 0.0454(14) 0.0010(9) -0.0024(9) -0.0044(8)
C37 0.0262(11) 0.0309(12) 0.0383(13) -0.0131(10) 0.0006(10) -0.0096(9)
C38 0.0247(11) 0.0296(12) 0.0306(11) -0.0067(9) 0.0052(9) -0.0078(9)
C39 0.0155(9) 0.0169(9) 0.0217(9) 0.0015(7) 0.0008(7) 0.0008(7)
C40 0.0152(8) 0.0158(8) 0.0143(8) 0.0014(7) 0.0013(7) 0.0020(7)
C41 0.0149(8) 0.0123(8) 0.0173(8) -0.0001(6) 0.0032(7) -0.0021(6)
O1 0.0259(8) 0.0275(7) 0.0137(6) 0.0024(6) -0.0003(5) -0.0043(6)

loop_
_atom_type_symbol
_atom_type_description
_atom_type_scat_dispersion_real
_atom_type_scat_dispersion_imag
_atom_type_scat_source
C C 0.0033 0.0016 'International Tables Vol C Tables 4.2.6.8 and 6.1.1.4'
H H 0.0000 0.0000 'International Tables Vol C Tables 4.2.6.8 and 6.1.1.4'
O O 0.0106 0.0060 'International Tables Vol C Tables 4.2.6.8 and 6.1.1.4'
P P 0.1023 0.0942 'International Tables Vol C Tables 4.2.6.8 and 6.1.1.4'
Ir Ir -1.4442 7.9887 'International Tables Vol C Tables 4.2.6.8 and 6.1.1.4'

loop_
_geom_angle_atom_site_label_1
_geom_angle_atom_site_label_2
_geom_angle_atom_site_label_3
_geom_angle
C41 Ir1 C40 90.71(7)
C41 Ir1 C1 173.05(7)
C40 Ir1 C1 84.35(7)
C41 Ir1 C31 92.88(7)
C40 Ir1 C31 175.21(7)
C1 Ir1 C31 92.34(7)
C41 Ir1 P1 96.17(6)
C40 Ir1 P1 90.54(5)
C1 Ir1 P1 79.04(5)
C31 Ir1 P1 92.23(5)
C41 Ir1 P2 104.64(6)
C40 Ir1 P2 84.30(5)
C1 Ir1 P2 79.78(5)
C31 Ir1 P2 91.72(5)
P1 Ir1 P2 158.588(16)
C7 P1 C13 106.49(9)
C7 P1 C9 102.84(8)
C13 P1 C9 107.63(8)
C7 P1 Ir1 99.53(6)
C13 P1 Ir1 120.12(6)
C9 P1 Ir1 117.74(6)
C8 P2 C21 106.46(9)
C8 P2 C17 100.24(8)
C21 P2 C17 107.35(8)
C8 P2 Ir1 96.74(6)
C21 P2 Ir1 118.34(6)
C17 P2 Ir1 123.69(6)
C2 C1 C6 118.02(16)
C2 C1 Ir1 121.65(13)
C6 C1 Ir1 120.08(13)
C3 C2 C1 120.91(17)
C3 C2 C7 121.01(16)
C1 C2 C7 117.99(16)
C4 C3 C2 120.15(18)
C4 C3 H3 119.9
C2 C3 H3 119.9
C5 C4 C3 119.79(18)
C5 C4 H4 120.1
C3 C4 H4 120.1
C4 C5 C6 120.41(18)
C4 C5 H5 119.8
C6 C5 H5 119.8
C5 C6 C1 120.66(17)
C5 C6 C8 120.68(17)
C1 C6 C8 118.65(16)
C2 C7 P1 107.01(12)
C2 C7 H7A 110.3
P1 C7 H7A 110.3
C2 C7 H7B 110.3
P1 C7 H7B 110.3
H7A C7 H7B 108.6
C6 C8 P2 108.59(12)
C6 C8 H8A 110.0
P2 C8 H8A 110.0
C6 C8 H8B 110.0
P2 C8 H8B 110.0
H8A C8 H8B 108.4
C11 C9 C12 105.28(15)
C11 C9 C10 108.29(15)
C12 C9 C10 110.13(16)
C11 C9 P1 112.12(13)
C12 C9 P1 109.49(12)
C10 C9 P1 111.35(13)
C9 C10 H10A 109.5
C9 C10 H10B 109.5
H10A C10 H10B 109.5
C9 C10 H10C 109.5
H10A C10 H10C 109.5
H10B C10 H10C 109.5
C9 C11 H11A 109.5
C9 C11 H11B 109.5
H11A C11 H11B 109.5
C9 C11 H11C 109.5
H11A C11 H11C 109.5
H11B C11 H11C 109.5
C9 C12 H12A 109.5
C9 C12 H12B 109.5
H12A C12 H12B 109.5
C9 C12 H12C 109.5
H12A C12 H12C 109.5
H12B C12 H12C 109.5
C14 C13 C15 107.13(16)
C14 C13 C16 106.65(16)
C15 C13 C16 110.56(15)
C14 C13 P1 109.37(12)
C15 C13 P1 110.95(13)
C16 C13 P1 111.96(13)
C13 C14 H14A 109.5
C13 C14 H14B 109.5
H14A C14 H14B 109.5
C13 C14 H14C 109.5
H14A C14 H14C 109.5
H14B C14 H14C 109.5
C13 C15 H15A 109.5
C13 C15 H15B 109.5
H15A C15 H15B 109.5
C13 C15 H15C 109.5
H15A C15 H15C 109.5
H15B C15 H15C 109.5
C13 C16 H16A 109.5
C13 C16 H16B 109.5
H16A C16 H16B 109.5
C13 C16 H16C 109.5
H16A C16 H16C 109.5
H16B C16 H16C 109.5
C20 C17 C18 107.70(16)
C20 C17 C19 108.26(16)
C18 C17 C19 105.23(15)
C20 C17 P2 113.97(13)
C18 C17 P2 108.84(13)
C19 C17 P2 112.38(14)
C17 C18 H18A 109.5
C17 C18 H18B 109.5
H18A C18 H18B 109.5
C17 C18 H18C 109.5
H18A C18 H18C 109.5
H18B C18 H18C 109.5
C17 C19 H19A 109.5
C17 C19 H19B 109.5
H19A C19 H19B 109.5
C17 C19 H19C 109.5
H19A C19 H19C 109.5
H19B C19 H19C 109.5
C17 C20 H20A 109.5
C17 C20 H20B 109.5
H20A C20 H20B 109.5
C17 C20 H20C 109.5
H20A C20 H20C 109.5
H20B C20 H20C 109.5
C24 C21 C23 106.21(16)
C24 C21 C22 106.67(17)
C23 C21 C22 109.89(16)
C24 C21 P2 111.30(13)
C23 C21 P2 110.75(13)
C22 C21 P2 111.80(13)
C21 C22 H22A 109.5
C21 C22 H22B 109.5
H22A C22 H22B 109.5
C21 C22 H22C 109.5
H22A C22 H22C 109.5
H22B C22 H22C 109.5
C21 C23 H23A 109.5
C21 C23 H23B 109.5
H23A C23 H23B 109.5
C21 C23 H23C 109.5
H23A C23 H23C 109.5
H23B C23 H23C 109.5
C21 C24 H24A 109.5
C21 C24 H24B 109.5
H24A C24 H24B 109.5
C21 C24 H24C 109.5
H24A C24 H24C 109.5
H24B C24 H24C 109.5
C30 C25 C26 116.24(17)
C30 C25 C31 123.00(17)
C26 C25 C31 120.72(17)
C27 C26 C25 122.03(19)
C27 C26 H26 119.0
C25 C26 H26 119.0
C28 C27 C26 120.2(2)
C28 C27 H27 119.9
C26 C27 H27 119.9
C27 C28 C29 119.42(19)
C27 C28 H28 120.3
C29 C28 H28 120.3
C28 C29 C30 120.2(2)
C28 C29 H29 119.9
C30 C29 H29 119.9
C29 C30 C25 121.91(19)
C29 C30 H30 119.0
C25 C30 H30 119.0
C32 C31 C25 114.06(17)
C32 C31 Ir1 123.58(14)
C25 C31 Ir1 122.24(13)
C31 C32 H32A 121.1(13)
C31 C32 H32B 121.5(15)
H32A C32 H32B 117.2(19)
C34 C33 C38 117.95(19)
C34 C33 C39 121.40(19)
C38 C33 C39 120.65(19)
C35 C34 C33 120.8(2)
C35 C34 H34 119.6
C33 C34 H34 119.6
C36 C35 C34 120.5(2)
C36 C35 H35 119.7
C34 C35 H35 119.7
C35 C36 C37 119.5(2)
C35 C36 H36 120.3
C37 C36 H36 120.3
C36 C37 C38 120.4(2)
C36 C37 H37 119.8
C38 C37 H37 119.8
C37 C38 C33 120.8(2)
C37 C38 H38 119.6
C33 C38 H38 119.6
C40 C39 C33 176.5(2)
C39 C40 Ir1 175.85(17)
O1 C41 Ir1 174.23(17)

loop_
_geom_bond_atom_site_label_1
_geom_bond_atom_site_label_2
_geom_bond_distance
Ir1 C41 1.9201(19)
Ir1 C40 2.0605(19)
Ir1 C1 2.0901(18)
Ir1 C31 2.1644(18)
Ir1 P1 2.3876(5)
Ir1 P2 2.4317(5)
P1 C7 1.8369(18)
P1 C13 1.8978(19)
P1 C9 1.9018(19)
P2 C8 1.8415(18)
P2 C21 1.9120(19)
P2 C17 1.9163(19)
C1 C2 1.407(2)
C1 C6 1.410(3)
C2 C3 1.392(3)
C2 C7 1.515(3)
C3 C4 1.392(3)
C3 H3 0.9500
C4 C5 1.389(3)
C4 H4 0.9500
C5 C6 1.391(3)
C5 H5 0.9500
C6 C8 1.508(3)
C7 H7A 0.9900
C7 H7B 0.9900
C8 H8A 0.9900
C8 H8B 0.9900
C9 C11 1.541(3)
C9 C12 1.543(3)
C9 C10 1.545(3)
C10 H10A 0.9800
C10 H10B 0.9800
C10 H10C 0.9800
C11 H11A 0.9800
C11 H11B 0.9800
C11 H11C 0.9800
C12 H12A 0.9800
C12 H12B 0.9800
C12 H12C 0.9800
C13 C14 1.531(3)
C13 C15 1.535(3)
C13 C16 1.540(3)
C14 H14A 0.9800
C14 H14B 0.9800
C14 H14C 0.9800
C15 H15A 0.9800
C15 H15B 0.9800
C15 H15C 0.9800
C16 H16A 0.9800
C16 H16B 0.9800
C16 H16C 0.9800
C17 C20 1.535(3)
C17 C18 1.541(3)
C17 C19 1.542(3)
C18 H18A 0.9800
C18 H18B 0.9800
C18 H18C 0.9800
C19 H19A 0.9800
C19 H19B 0.9800
C19 H19C 0.9800
C20 H20A 0.9800
C20 H20B 0.9800
C20 H20C 0.9800
C21 C24 1.533(3)
C21 C23 1.537(3)
C21 C22 1.539(3)
C22 H22A 0.9800
C22 H22B 0.9800
C22 H22C 0.9800
C23 H23A 0.9800
C23 H23B 0.9800
C23 H23C 0.9800
C24 H24A 0.9800
C24 H24B 0.9800
C24 H24C 0.9800
C25 C30 1.402(3)
C25 C26 1.407(3)
C25 C31 1.504(3)
C26 C27 1.388(3)
C26 H26 0.9500
C27 C28 1.384(3)
C27 H27 0.9500
C28 C29 1.384(3)
C28 H28 0.9500
C29 C30 1.392(3)
C29 H29 0.9500
C30 H30 0.9500
C31 C32 1.343(3)
C32 H32A 0.99(2)
C32 H32B 0.95(2)
C33 C34 1.398(3)
C33 C38 1.399(3)
C33 C39 1.439(3)
C34 C35 1.387(3)
C34 H34 0.9500
C35 C36 1.379(3)
C35 H35 0.9500
C36 C37 1.384(3)
C36 H36 0.9500
C37 C38 1.386(3)
C37 H37 0.9500
C38 H38 0.9500
C39 C40 1.207(3)
C41 O1 1.137(2)

loop_
_geom_torsion_atom_site_label_1
_geom_torsion_atom_site_label_2
_geom_torsion_atom_site_label_3
_geom_torsion_atom_site_label_4
_geom_torsion
C41 Ir1 P1 C7 155.76(8)
C40 Ir1 P1 C7 -113.46(8)
C1 Ir1 P1 C7 -29.33(8)
C31 Ir1 P1 C7 62.62(8)
P2 Ir1 P1 C7 -37.83(8)
C41 Ir1 P1 C13 40.28(9)
C40 Ir1 P1 C13 131.05(9)
C1 Ir1 P1 C13 -144.81(9)
C31 Ir1 P1 C13 -52.86(9)
P2 Ir1 P1 C13 -153.31(8)
C41 Ir1 P1 C9 -94.19(8)
C40 Ir1 P1 C9 -3.42(8)
C1 Ir1 P1 C9 80.72(8)
C31 Ir1 P1 C9 172.67(8)
P2 Ir1 P1 C9 72.22(8)
C41 Ir1 P2 C8 143.63(8)
C40 Ir1 P2 C8 54.39(8)
C1 Ir1 P2 C8 -30.87(8)
C31 Ir1 P2 C8 -122.94(8)
P1 Ir1 P2 C8 -22.39(8)
C41 Ir1 P2 C21 30.80(9)
C40 Ir1 P2 C21 -58.44(9)
C1 Ir1 P2 C21 -143.70(9)
C31 Ir1 P2 C21 124.23(8)
P1 Ir1 P2 C21 -135.22(8)
C41 Ir1 P2 C17 -109.27(9)
C40 Ir1 P2 C17 161.49(9)
C1 Ir1 P2 C17 76.23(9)
C31 Ir1 P2 C17 -15.84(9)
P1 Ir1 P2 C17 84.71(8)
C41 Ir1 C1 C2 67.1(6)
C40 Ir1 C1 C2 111.92(15)
C31 Ir1 C1 C2 -71.55(15)
P1 Ir1 C1 C2 20.27(13)
P2 Ir1 C1 C2 -162.88(15)
C41 Ir1 C1 C6 -106.9(6)
C40 Ir1 C1 C6 -62.13(15)
C31 Ir1 C1 C6 114.39(15)
P1 Ir1 C1 C6 -153.79(15)
P2 Ir1 C1 C6 23.07(13)
C6 C1 C2 C3 -1.4(3)
Ir1 C1 C2 C3 -175.59(14)
C6 C1 C2 C7 175.08(16)
Ir1 C1 C2 C7 0.9(2)
C1 C2 C3 C4 -0.8(3)
C7 C2 C3 C4 -177.18(17)
C2 C3 C4 C5 1.8(3)
C3 C4 C5 C6 -0.5(3)
C4 C5 C6 C1 -1.8(3)
C4 C5 C6 C8 177.26(18)
C2 C1 C6 C5 2.7(3)
Ir1 C1 C6 C5 176.97(14)
C2 C1 C6 C8 -176.37(16)
Ir1 C1 C6 C8 -2.1(2)
C3 C2 C7 P1 147.48(15)
C1 C2 C7 P1 -29.0(2)
C13 P1 C7 C2 163.57(12)
C9 P1 C7 C2 -83.39(13)
Ir1 P1 C7 C2 38.09(12)
C5 C6 C8 P2 152.01(15)
C1 C6 C8 P2 -28.9(2)
C21 P2 C8 C6 161.24(12)
C17 P2 C8 C6 -87.08(14)
Ir1 P2 C8 C6 39.00(13)
C7 P1 C9 C11 -67.57(15)
C13 P1 C9 C11 44.64(15)
Ir1 P1 C9 C11 -175.73(11)
C7 P1 C9 C12 48.89(14)
C13 P1 C9 C12 161.10(13)
Ir1 P1 C9 C12 -59.27(14)
C7 P1 C9 C10 170.92(13)
C13 P1 C9 C10 -76.87(14)
Ir1 P1 C9 C10 62.76(14)
C7 P1 C13 C14 -84.08(14)
C9 P1 C13 C14 166.21(13)
Ir1 P1 C13 C14 27.72(15)
C7 P1 C13 C15 157.96(13)
C9 P1 C13 C15 48.25(15)
Ir1 P1 C13 C15 -90.24(13)
C7 P1 C13 C16 33.91(16)
C9 P1 C13 C16 -75.80(15)
Ir1 P1 C13 C16 145.71(11)
C8 P2 C17 C20 167.58(14)
C21 P2 C17 C20 -81.43(15)
Ir1 P2 C17 C20 62.28(16)
C8 P2 C17 C18 47.37(14)
C21 P2 C17 C18 158.36(13)
Ir1 P2 C17 C18 -57.93(14)
C8 P2 C17 C19 -68.78(15)
C21 P2 C17 C19 42.21(15)
Ir1 P2 C17 C19 -174.08(11)
C8 P2 C21 C24 -89.81(15)
C17 P2 C21 C24 163.53(13)
Ir1 P2 C21 C24 17.55(16)
C8 P2 C21 C23 152.27(13)
C17 P2 C21 C23 45.62(15)
Ir1 P2 C21 C23 -100.36(13)
C8 P2 C21 C22 29.36(16)
C17 P2 C21 C22 -77.29(16)
Ir1 P2 C21 C22 136.73(13)
C30 C25 C26 C27 0.6(3)
C31 C25 C26 C27 -177.17(18)
C25 C26 C27 C28 0.2(3)
C26 C27 C28 C29 -0.3(3)
C27 C28 C29 C30 -0.5(3)
C28 C29 C30 C25 1.3(3)
C26 C25 C30 C29 -1.3(3)
C31 C25 C30 C29 176.34(18)
C30 C25 C31 C32 -140.69(19)
C26 C25 C31 C32 36.9(2)
C30 C25 C31 Ir1 35.4(2)
C26 C25 C31 Ir1 -146.97(15)
C41 Ir1 C31 C32 -169.25(16)
C40 Ir1 C31 C32 52.3(9)
C1 Ir1 C31 C32 6.17(17)
P1 Ir1 C31 C32 -72.95(16)
P2 Ir1 C31 C32 86.00(16)
C41 Ir1 C31 C25 14.99(15)
C40 Ir1 C31 C25 -123.4(8)
C1 Ir1 C31 C25 -169.59(14)
P1 Ir1 C31 C25 111.29(14)
P2 Ir1 C31 C25 -89.76(14)
C38 C33 C34 C35 0.2(3)
C39 C33 C34 C35 179.40(19)
C33 C34 C35 C36 -0.2(3)
C34 C35 C36 C37 0.4(3)
C35 C36 C37 C38 -0.6(4)
C36 C37 C38 C33 0.6(4)
C34 C33 C38 C37 -0.4(3)
C39 C33 C38 C37 -179.6(2)
C34 C33 C39 C40 -97(4)
C38 C33 C39 C40 82(4)
C33 C39 C40 Ir1 -62(5)
C41 Ir1 C40 C39 -168(2)
C1 Ir1 C40 C39 17(2)
C31 Ir1 C40 C39 -30(3)
P1 Ir1 C40 C39 95(2)
P2 Ir1 C40 C39 -64(2)
C40 Ir1 C41 O1 -43.7(16)
C1 Ir1 C41 O1 1(2)
C31 Ir1 C41 O1 139.4(16)
P1 Ir1 C41 O1 46.9(16)
P2 Ir1 C41 O1 -128.0(16)
